data_7112368
loop_
_publ_author_name
'Swamy, Chinna Ayya P.'
'Mukherjee, Sanjoy'
'Thilagar, Pakkirisamy'

_publ_section_title
;
 Dual emissive borane-BODIPY dyads: molecular conformation control over
 electronic properties and fluorescence response towards fluoride ions.
;
_journal_issue 10
_journal_name_full 'Chemical communications (Cambridge, England)'
_journal_page_first 993
_journal_page_last 995
_journal_paper_doi 10.1039/c2cc38352g
_journal_volume 49
_journal_year 2013
_chemical_formula_sum 'C35 H36 B2 F2 N2'
_chemical_formula_weight 544.28
_chemical_name_systematic
;
?
;
_space_group_IT_number 29
_symmetry_cell_setting orthorhombic
_symmetry_space_group_name_Hall 'P 2c -2ac'
_symmetry_space_group_name_H-M 'P c a 21'
_atom_sites_solution_hydrogens geom
_atom_sites_solution_primary direct
_atom_sites_solution_secondary difmap
_audit_creation_method SHELXL-97
_cell_angle_alpha 90.00
_cell_angle_beta 90.00
_cell_angle_gamma 90.00
_cell_formula_units_Z 4
_cell_length_a 36.823(8)
_cell_length_b 8.3144(17)
_cell_length_c 9.7870(17)
_cell_measurement_reflns_used 2319
_cell_measurement_temperature 296(2)
_cell_measurement_theta_max 17.08
_cell_measurement_theta_min 2.45
_cell_volume 2996.4(10)
_computing_cell_refinement 'bruker saint'
_computing_data_collection 'Bruker Kappa Apex ccd'
_computing_data_reduction 'bruker saint'
_computing_molecular_graphics ORTEP-III
_computing_publication_material WinGXv1.80.05
_computing_structure_refinement 'SHELXL-97 (Sheldrick, 2008)'
_computing_structure_solution SHELXS-97
_diffrn_ambient_temperature 273(2)
_diffrn_detector_area_resol_mean 0.3
_diffrn_measured_fraction_theta_full 0.993
_diffrn_measured_fraction_theta_max 0.993
_diffrn_measurement_device_type 'Bruker kappa apex ccd'
_diffrn_measurement_method '\f and \w scans'
_diffrn_radiation_monochromator graphite
_diffrn_radiation_source 'fine-focus sealed tube'
_diffrn_radiation_type MoK\a
_diffrn_radiation_wavelength 0.71073
_diffrn_reflns_av_R_equivalents 0.1748
_diffrn_reflns_av_sigmaI/netI 0.1841
_diffrn_reflns_limit_h_max 51
_diffrn_reflns_limit_h_min -52
_diffrn_reflns_limit_k_max 11
_diffrn_reflns_limit_k_min -11
_diffrn_reflns_limit_l_max 13
_diffrn_reflns_limit_l_min -14
_diffrn_reflns_number 62836
_diffrn_reflns_theta_full 30.66
_diffrn_reflns_theta_max 30.66
_diffrn_reflns_theta_min 2.21
_exptl_absorpt_coefficient_mu 0.077
_exptl_absorpt_correction_T_max 0.9923
_exptl_absorpt_correction_T_min 0.9908
_exptl_absorpt_correction_type multi-scan
_exptl_absorpt_process_details sadabs
_exptl_crystal_colour RED
_exptl_crystal_density_diffrn 1.207
_exptl_crystal_density_method 'not measured'
_exptl_crystal_description PRISM
_exptl_crystal_F_000 1152
_exptl_crystal_size_max 0.12
_exptl_crystal_size_mid 0.10
_exptl_crystal_size_min 0.10
_refine_diff_density_max 0.241
_refine_diff_density_min -0.248
_refine_diff_density_rms 0.057
_refine_ls_abs_structure_details 'Flack H D (1983), Acta Cryst. A39, 876-881'
_refine_ls_abs_structure_Flack -0.2(11)
_refine_ls_extinction_method none
_refine_ls_goodness_of_fit_ref 0.960
_refine_ls_hydrogen_treatment constr
_refine_ls_matrix_type full
_refine_ls_number_parameters 378
_refine_ls_number_reflns 8945
_refine_ls_number_restraints 1
_refine_ls_restrained_S_all 0.960
_refine_ls_R_factor_all 0.2095
_refine_ls_R_factor_gt 0.0695
_refine_ls_shift/su_max 0.000
_refine_ls_shift/su_mean 0.000
_refine_ls_structure_factor_coef Fsqd
_refine_ls_weighting_details 'calc w=1/[\s^2^(Fo^2^)+(0.0576P)^2^+0.0000P] where P=(Fo^2^+2Fc^2^)/3'
_refine_ls_weighting_scheme calc
_refine_ls_wR_factor_gt 0.1138
_refine_ls_wR_factor_ref 0.1538
_reflns_number_gt 3776
_reflns_number_total 8945
_reflns_threshold_expression >2sigma(I)
_cod_duplicate_entry 7108797
_cod_data_source_file c2cc38352g.txt
_cod_data_source_block 2
_cod_depositor_comments
;
The following automatic conversions were performed:

'_symmetry_cell_setting' value 'Orthorhombic' changed to
'orthorhombic' according to
/usr/data/users/saulius/automatic-downloads/retrospective/RSC/lib/dictionaries/cif_core.dic
dictionary named 'cif_core.dic' version 2.4.2 from 2011-04-26.

Automatic conversion script
Id: cif_fix_values 2281 2013-09-26 08:29:07Z andrius 
;
_cod_original_sg_symbol_H-M 'Pca2(1) '
_cod_database_code 7112368

loop_
_symmetry_equiv_pos_as_xyz
'x, y, z'
'-x, -y, z+1/2'
'x+1/2, -y, z'
'-x+1/2, y, z+1/2'

loop_
_atom_site_label
_atom_site_type_symbol
_atom_site_fract_x
_atom_site_fract_y
_atom_site_fract_z
_atom_site_U_iso_or_equiv
_atom_site_adp_type
_atom_site_occupancy
_atom_site_symmetry_multiplicity
_atom_site_calc_flag
_atom_site_refinement_flags
B1 B 0.16828(12) 0.5007(5) 0.2186(4) 0.0397(11) Uani 1 1 d .
B2 B 0.39591(9) 0.8348(4) 0.2630(4) 0.0262(8) Uani 1 1 d .
F1 F 0.13942(5) 0.5057(3) 0.1290(2) 0.0519(6) Uani 1 1 d .
F2 F 0.15742(6) 0.4242(3) 0.3387(2) 0.0622(7) Uani 1 1 d .
N1 N 0.18173(7) 0.6709(3) 0.2529(3) 0.0315(6) Uani 1 1 d .
N2 N 0.20077(7) 0.4089(3) 0.1567(3) 0.0368(7) Uani 1 1 d .
C1 C 0.16199(9) 0.8030(5) 0.2865(4) 0.0408(9) Uani 1 1 d .
C2 C 0.18533(10) 0.9301(5) 0.3205(3) 0.0446(10) Uani 1 1 d .
H2 H 0.1784 1.0328 0.3479 0.054 Uiso 1 1 calc R
C3 C 0.22044(10) 0.8748(4) 0.3061(3) 0.0372(9) Uani 1 1 d .
H3 H 0.2415 0.9336 0.3214 0.045 Uiso 1 1 calc R
C4 C 0.21859(8) 0.7116(4) 0.2634(3) 0.0280(7) Uani 1 1 d .
C5 C 0.24579(9) 0.6054(4) 0.2270(3) 0.0281(8) Uani 1 1 d .
C6 C 0.23710(9) 0.4562(4) 0.1704(3) 0.0313(8) Uani 1 1 d .
C7 C 0.25877(10) 0.3323(4) 0.1153(4) 0.0498(10) Uani 1 1 d .
H7 H 0.2840 0.3301 0.1116 0.060 Uiso 1 1 calc R
C8 C 0.23546(12) 0.2153(5) 0.0681(5) 0.0609(12) Uani 1 1 d .
H8 H 0.2422 0.1200 0.0253 0.073 Uiso 1 1 calc R
C9 C 0.19996(11) 0.2642(5) 0.0954(4) 0.0514(11) Uani 1 1 d .
C10 C 0.28422(8) 0.6552(4) 0.2389(3) 0.0272(7) Uani 1 1 d .
C11 C 0.29908(8) 0.6937(4) 0.3645(3) 0.0273(8) Uani 1 1 d .
H11 H 0.2850 0.6862 0.4430 0.033 Uiso 1 1 calc R
C12 C 0.33482(9) 0.7434(4) 0.3737(3) 0.0281(8) Uani 1 1 d .
H12 H 0.3448 0.7629 0.4593 0.034 Uiso 1 1 calc R
C13 C 0.35637(8) 0.7651(3) 0.2566(3) 0.0278(7) Uani 1 1 d .
C14 C 0.34077(9) 0.7240(4) 0.1330(3) 0.0381(9) Uani 1 1 d .
H14 H 0.3544 0.7360 0.0536 0.046 Uiso 1 1 calc R
C15 C 0.30589(8) 0.6662(4) 0.1230(3) 0.0377(9) Uani 1 1 d .
H15 H 0.2968 0.6344 0.0386 0.045 Uiso 1 1 calc R
C16 C 0.40895(8) 0.9474(3) 0.1447(3) 0.0264(7) Uani 1 1 d .
C17 C 0.38893(8) 1.0872(4) 0.1098(3) 0.0304(7) Uani 1 1 d .
C18 C 0.40169(10) 1.1907(4) 0.0089(3) 0.0359(8) Uani 1 1 d .
H18 H 0.3883 1.2826 -0.0116 0.043 Uiso 1 1 calc R
C19 C 0.43314(10) 1.1622(4) -0.0612(3) 0.0349(8) Uani 1 1 d .
C20 C 0.45222(9) 1.0215(4) -0.0314(3) 0.0349(8) Uani 1 1 d .
H20 H 0.4730 0.9969 -0.0813 0.042 Uiso 1 1 calc R
C21 C 0.44081(8) 0.9167(4) 0.0716(3) 0.0280(7) Uani 1 1 d .
C22 C 0.42125(8) 0.7876(4) 0.3858(3) 0.0232(7) Uani 1 1 d .
C23 C 0.43923(8) 0.9039(3) 0.4655(3) 0.0246(7) Uani 1 1 d .
C24 C 0.46259(8) 0.8582(4) 0.5693(3) 0.0264(7) Uani 1 1 d .
H24 H 0.4734 0.9372 0.6230 0.032 Uiso 1 1 calc R
C25 C 0.47043(8) 0.6975(4) 0.5955(3) 0.0277(7) Uani 1 1 d .
C26 C 0.45289(8) 0.5819(4) 0.5178(3) 0.0287(8) Uani 1 1 d .
H26 H 0.4577 0.4739 0.5343 0.034 Uiso 1 1 calc R
C27 C 0.42817(8) 0.6228(3) 0.4152(3) 0.0254(7) Uani 1 1 d .
C28 C 0.12120(9) 0.8031(5) 0.2830(4) 0.0539(11) Uani 1 1 d .
H28A H 0.1131 0.8114 0.1901 0.081 Uiso 1 1 calc R
H28B H 0.1122 0.8929 0.3345 0.081 Uiso 1 1 calc R
H28C H 0.1123 0.7049 0.3223 0.081 Uiso 1 1 calc R
C29 C 0.16523(13) 0.1799(5) 0.0619(5) 0.0726(15) Uani 1 1 d .
H29A H 0.1503 0.1746 0.1420 0.109 Uiso 1 1 calc R
H29B H 0.1705 0.0730 0.0305 0.109 Uiso 1 1 calc R
H29C H 0.1527 0.2380 -0.0085 0.109 Uiso 1 1 calc R
C30 C 0.35359(9) 1.1322(4) 0.1796(4) 0.0427(9) Uani 1 1 d .
H30A H 0.3497 1.2459 0.1712 0.064 Uiso 1 1 calc R
H30B H 0.3549 1.1037 0.2745 0.064 Uiso 1 1 calc R
H30C H 0.3339 1.0754 0.1372 0.064 Uiso 1 1 calc R
C31 C 0.44677(11) 1.2785(5) -0.1662(4) 0.0541(11) Uani 1 1 d .
H31A H 0.4513 1.2225 -0.2503 0.081 Uiso 1 1 calc R
H31B H 0.4689 1.3269 -0.1346 0.081 Uiso 1 1 calc R
H31C H 0.4289 1.3606 -0.1812 0.081 Uiso 1 1 calc R
C32 C 0.46290(9) 0.7665(4) 0.0961(4) 0.0433(9) Uani 1 1 d .
H32A H 0.4700 0.7617 0.1903 0.065 Uiso 1 1 calc R
H32B H 0.4842 0.7685 0.0393 0.065 Uiso 1 1 calc R
H32C H 0.4486 0.6736 0.0740 0.065 Uiso 1 1 calc R
C33 C 0.43273(9) 1.0812(3) 0.4422(3) 0.0349(8) Uani 1 1 d .
H33A H 0.4476 1.1425 0.5035 0.052 Uiso 1 1 calc R
H33B H 0.4076 1.1055 0.4586 0.052 Uiso 1 1 calc R
H33C H 0.4388 1.1081 0.3496 0.052 Uiso 1 1 calc R
C34 C 0.49790(10) 0.6530(4) 0.7023(4) 0.0418(9) Uani 1 1 d .
H34A H 0.5216 0.6867 0.6731 0.063 Uiso 1 1 calc R
H34B H 0.4978 0.5386 0.7154 0.063 Uiso 1 1 calc R
H34C H 0.4919 0.7053 0.7868 0.063 Uiso 1 1 calc R
C35 C 0.41021(9) 0.4882(3) 0.3367(3) 0.0328(8) Uani 1 1 d .
H35A H 0.3870 0.4646 0.3766 0.049 Uiso 1 1 calc R
H35B H 0.4253 0.3940 0.3402 0.049 Uiso 1 1 calc R
H35C H 0.4069 0.5203 0.2432 0.049 Uiso 1 1 calc R

loop_
_atom_site_aniso_label
_atom_site_aniso_U_11
_atom_site_aniso_U_22
_atom_site_aniso_U_33
_atom_site_aniso_U_23
_atom_site_aniso_U_13
_atom_site_aniso_U_12
B1 0.035(3) 0.057(3) 0.027(2) 0.009(2) -0.0071(19) -0.009(2)
B2 0.024(2) 0.0241(18) 0.031(2) -0.0008(17) -0.0013(18) 0.0064(15)
F1 0.0319(11) 0.0725(14) 0.0514(12) 0.0069(12) -0.0152(10) -0.0150(10)
F2 0.0591(15) 0.0815(16) 0.0462(13) 0.0250(12) 0.0018(12) -0.0281(13)
N1 0.0242(15) 0.0498(17) 0.0204(13) 0.0038(14) 0.0021(13) -0.0039(13)
N2 0.0388(18) 0.0383(17) 0.0333(16) 0.0047(14) -0.0091(14) -0.0090(14)
C1 0.029(2) 0.067(3) 0.0269(19) 0.0061(18) -0.0002(16) 0.010(2)
C2 0.049(3) 0.049(2) 0.036(2) 0.0004(18) -0.0044(18) 0.012(2)
C3 0.037(2) 0.040(2) 0.034(2) 0.0045(16) 0.0001(16) 0.0006(17)
C4 0.0188(18) 0.0382(19) 0.0271(18) 0.0012(16) 0.0014(15) -0.0037(15)
C5 0.027(2) 0.0382(19) 0.0195(17) 0.0048(15) 0.0008(14) -0.0057(15)
C6 0.029(2) 0.0346(19) 0.0301(19) 0.0059(16) -0.0028(15) -0.0010(15)
C7 0.045(2) 0.054(2) 0.050(2) -0.006(2) -0.010(2) 0.008(2)
C8 0.070(3) 0.043(2) 0.070(3) -0.017(2) -0.021(2) 0.009(2)
C9 0.059(3) 0.043(2) 0.052(3) 0.003(2) -0.022(2) -0.010(2)
C10 0.0222(18) 0.0330(17) 0.0264(18) 0.0019(15) -0.0047(15) -0.0017(14)
C11 0.0225(18) 0.0358(18) 0.0234(18) 0.0050(15) 0.0058(15) -0.0018(15)
C12 0.027(2) 0.0361(18) 0.0211(17) 0.0019(14) -0.0043(15) -0.0005(15)
C13 0.0265(18) 0.0340(17) 0.0228(17) 0.0052(15) 0.0017(16) 0.0000(14)
C14 0.0219(19) 0.067(2) 0.0257(19) 0.0038(18) 0.0028(16) -0.0055(17)
C15 0.027(2) 0.063(2) 0.0232(19) 0.0000(17) -0.0015(16) -0.0103(17)
C16 0.0232(18) 0.0271(16) 0.0288(18) 0.0077(14) -0.0074(15) -0.0011(13)
C17 0.0278(18) 0.0325(17) 0.0309(19) 0.0014(16) -0.0037(15) 0.0006(15)
C18 0.043(2) 0.0328(19) 0.0320(19) 0.0101(16) -0.0089(18) -0.0024(17)
C19 0.042(2) 0.0347(18) 0.0283(18) 0.0073(16) -0.0060(17) -0.0125(16)
C20 0.0258(19) 0.047(2) 0.0314(19) 0.0057(17) 0.0035(16) -0.0074(16)
C21 0.0213(18) 0.0336(18) 0.0293(17) 0.0077(15) -0.0029(15) -0.0041(14)
C22 0.0143(16) 0.0258(16) 0.0295(18) 0.0059(14) 0.0024(13) 0.0005(13)
C23 0.0213(17) 0.0215(15) 0.0309(18) 0.0035(14) 0.0036(15) 0.0000(13)
C24 0.0252(18) 0.0265(17) 0.0274(17) 0.0025(14) -0.0003(15) -0.0045(14)
C25 0.0216(17) 0.0334(18) 0.0281(18) 0.0070(15) 0.0003(15) 0.0009(14)
C26 0.0300(19) 0.0232(16) 0.0328(18) 0.0078(15) 0.0005(15) 0.0034(15)
C27 0.0211(17) 0.0264(17) 0.0287(17) 0.0037(14) 0.0038(14) -0.0007(13)
C28 0.030(2) 0.095(3) 0.037(2) 0.000(2) -0.0013(19) 0.014(2)
C29 0.092(4) 0.050(3) 0.075(3) 0.008(2) -0.045(3) -0.030(2)
C30 0.040(2) 0.040(2) 0.048(2) 0.0075(18) -0.0021(18) 0.0108(17)
C31 0.062(3) 0.057(2) 0.043(2) 0.019(2) 0.000(2) -0.018(2)
C32 0.030(2) 0.056(2) 0.044(2) 0.0110(19) 0.0069(18) 0.0090(17)
C33 0.041(2) 0.0250(16) 0.038(2) 0.0029(16) -0.0054(17) 0.0016(15)
C34 0.048(2) 0.040(2) 0.037(2) 0.0079(17) -0.0158(17) 0.0046(17)
C35 0.037(2) 0.0206(16) 0.041(2) 0.0000(15) -0.0020(17) -0.0016(15)

loop_
_atom_type_symbol
_atom_type_description
_atom_type_scat_dispersion_real
_atom_type_scat_dispersion_imag
_atom_type_scat_source
C C 0.0033 0.0016 'International Tables Vol C Tables 4.2.6.8 and 6.1.1.4'
H H 0.0000 0.0000 'International Tables Vol C Tables 4.2.6.8 and 6.1.1.4'
B B 0.0013 0.0007 'International Tables Vol C Tables 4.2.6.8 and 6.1.1.4'
N N 0.0061 0.0033 'International Tables Vol C Tables 4.2.6.8 and 6.1.1.4'
F F 0.0171 0.0103 'International Tables Vol C Tables 4.2.6.8 and 6.1.1.4'

loop_
_geom_angle_atom_site_label_1
_geom_angle_atom_site_label_2
_geom_angle_atom_site_label_3
_geom_angle
F1 B1 F2 109.2(3)
F1 B1 N1 111.1(3)
F2 B1 N1 109.2(3)
F1 B1 N2 111.3(3)
F2 B1 N2 109.1(3)
N1 B1 N2 107.0(3)
C16 B2 C13 118.5(3)
C16 B2 C22 122.2(3)
C13 B2 C22 119.3(3)
C1 N1 C4 107.7(3)
C1 N1 B1 128.7(3)
C4 N1 B1 123.4(3)
C9 N2 C6 108.4(3)
C9 N2 B1 126.9(3)
C6 N2 B1 124.3(3)
N1 C1 C2 109.8(3)
N1 C1 C28 122.0(3)
C2 C1 C28 128.2(3)
C3 C2 C1 107.4(3)
C2 C3 C4 107.7(3)
C5 C4 N1 121.9(3)
C5 C4 C3 130.6(3)
N1 C4 C3 107.4(3)
C4 C5 C6 120.3(3)
C4 C5 C10 119.6(3)
C6 C5 C10 120.0(3)
C5 C6 N2 120.4(3)
C5 C6 C7 132.1(3)
N2 C6 C7 107.4(3)
C8 C7 C6 107.0(3)
C7 C8 C9 108.3(4)
N2 C9 C8 109.0(3)
N2 C9 C29 122.5(4)
C8 C9 C29 128.5(4)
C11 C10 C15 118.9(3)
C11 C10 C5 120.9(3)
C15 C10 C5 120.3(3)
C12 C11 C10 120.2(3)
C11 C12 C13 121.5(3)
C14 C13 C12 116.6(3)
C14 C13 B2 120.8(3)
C12 C13 B2 122.6(3)
C15 C14 C13 122.5(3)
C14 C15 C10 120.1(3)
C21 C16 C17 117.6(3)
C21 C16 B2 121.8(3)
C17 C16 B2 120.6(3)
C18 C17 C16 120.2(3)
C18 C17 C30 117.2(3)
C16 C17 C30 122.7(3)
C19 C18 C17 122.3(3)
C18 C19 C20 117.9(3)
C18 C19 C31 121.1(3)
C20 C19 C31 121.0(3)
C19 C20 C21 121.5(3)
C20 C21 C16 120.5(3)
C20 C21 C32 117.9(3)
C16 C21 C32 121.5(3)
C23 C22 C27 117.7(3)
C23 C22 B2 122.2(3)
C27 C22 B2 120.1(3)
C24 C23 C22 120.7(3)
C24 C23 C33 118.5(3)
C22 C23 C33 120.8(3)
C23 C24 C25 121.8(3)
C26 C25 C24 117.9(3)
C26 C25 C34 121.7(3)
C24 C25 C34 120.3(3)
C25 C26 C27 122.0(3)
C26 C27 C22 119.8(3)
C26 C27 C35 118.1(3)
C22 C27 C35 122.1(3)

loop_
_geom_bond_atom_site_label_1
_geom_bond_atom_site_label_2
_geom_bond_distance
B1 F1 1.378(4)
B1 F2 1.395(4)
B1 N1 1.536(5)
B1 N2 1.543(5)
B2 C16 1.564(5)
B2 C13 1.568(4)
B2 C22 1.571(5)
N1 C1 1.358(4)
N1 C4 1.403(4)
N2 C9 1.344(4)
N2 C6 1.401(4)
C1 C2 1.402(5)
C1 C28 1.502(5)
C2 C3 1.379(5)
C3 C4 1.421(5)
C4 C5 1.382(4)
C5 C6 1.396(4)
C5 C10 1.479(4)
C6 C7 1.410(5)
C7 C8 1.377(5)
C8 C9 1.395(5)
C9 C29 1.495(5)
C10 C11 1.383(4)
C10 C15 1.390(4)
C11 C12 1.382(4)
C12 C13 1.405(4)
C13 C14 1.382(4)
C14 C15 1.375(4)
C16 C21 1.398(4)
C16 C17 1.418(4)
C17 C18 1.392(4)
C17 C30 1.517(4)
C18 C19 1.367(5)
C19 C20 1.396(4)
C19 C31 1.498(5)
C20 C21 1.397(4)
C21 C32 1.510(4)
C22 C23 1.408(4)
C22 C27 1.423(4)
C23 C24 1.384(4)
C23 C33 1.511(4)
C24 C25 1.391(4)
C25 C26 1.385(4)
C25 C34 1.501(4)
C26 C27 1.397(4)
C27 C35 1.510(4)
